data_2236563
loop_
_publ_author_name
'Zheng, Suqing'
'Resch, Daniel'
'Honda, Tadashi'
'Jasinski, Jerry P.'

_publ_section_title
;
 (+-)-(4b<i>S</i>,8a<i>R</i>,10a<i>S</i>)-10a-Ethynyl-4b,8,8-trimethyl-3,7-dioxo-3,4b,7,8,8a,9,10,10a-octahydrophenanthrene-2,6-dicarbonitrile
;
_journal_coeditor_code QK2041
_journal_issue 11
_journal_name_full 'Acta Crystallographica Section E'
_journal_page_first o3095
_journal_page_last o3096
_journal_paper_doi 10.1107/S1600536812041244
_journal_volume 68
_journal_year 2012
_chemical_formula_iupac 'C21 H18 N2 O2'
_chemical_formula_moiety 'C21 H18 N2 O2'
_chemical_formula_sum 'C21 H18 N2 O2'
_chemical_formula_weight 330.37
_chemical_name_systematic
;
(+-)-(4b<i>S</i>,8a<i>R</i>,10a<i>S</i>)-10a-Ethynyl-4b,8,8-trimethyl-3,7-
dioxo-3,4b,7,8,8a,9,10,10a-octahydrophenanthrene-2,6-dicarbonitrile
;
_space_group_IT_number 2
_symmetry_cell_setting triclinic
_symmetry_space_group_name_Hall '-P 1'
_symmetry_space_group_name_H-M 'P -1'
_atom_sites_solution_hydrogens geom
_atom_sites_solution_primary direct
_atom_sites_solution_secondary difmap
_audit_conform_dict_name cif_core.dic
_audit_conform_dict_version 2.4
_audit_creation_method 'WinGX routine CIF_UPDATE'
_cell_angle_alpha 95.051(2)
_cell_angle_beta 96.284(2)
_cell_angle_gamma 92.338(2)
_cell_formula_units_Z 4
_cell_length_a 7.3012(2)
_cell_length_b 12.9843(3)
_cell_length_c 18.4254(4)
_cell_measurement_reflns_used 16712
_cell_measurement_temperature 299(2)
_cell_measurement_theta_max 73.1529
_cell_measurement_theta_min 4.0021
_cell_volume 1727.26(7)
_computing_cell_refinement 'CrysAlis RED (Oxford Diffraction, 2010)'
_computing_data_collection 'CrysAlis PRO (Oxford Diffraction, 2010)'
_computing_data_reduction 'CrysAlis RED (Oxford Diffraction, 2010)'
_computing_molecular_graphics 'WINGX  (Farrugia, 1999)'
_computing_publication_material
;
<i>Mercury</i> (Macrae <i>et al.</i>, 2006), PLATON (Spek, 2009)
and
publCIF (Westrip, 2010)
;
_computing_structure_refinement 'SHELXL97 (Sheldrick, 2008)'
_computing_structure_solution 'SHELXS97 (Sheldrick, 2008)'
_diffrn_ambient_temperature 299(2)
_diffrn_measured_fraction_theta_full 0.999
_diffrn_measured_fraction_theta_max 0.999
_diffrn_measurement_device_type 'Oxford Diffraction Xcalibur Atlas Gemini'
_diffrn_measurement_method '\w scans'
_diffrn_radiation_monochromator graphite
_diffrn_radiation_source 'fine-focus sealed tube'
_diffrn_radiation_type CuK\a
_diffrn_radiation_wavelength 1.54178
_diffrn_reflns_av_R_equivalents 0.0352
_diffrn_reflns_av_sigmaI/netI 0.0224
_diffrn_reflns_limit_h_max 7
_diffrn_reflns_limit_h_min -8
_diffrn_reflns_limit_k_max 15
_diffrn_reflns_limit_k_min -15
_diffrn_reflns_limit_l_max 22
_diffrn_reflns_limit_l_min -22
_diffrn_reflns_number 33944
_diffrn_reflns_theta_full 67.50
_diffrn_reflns_theta_max 69.49
_diffrn_reflns_theta_min 4.01
_exptl_absorpt_coefficient_mu 0.661
_exptl_absorpt_correction_T_max 0.897
_exptl_absorpt_correction_T_min 0.745
_exptl_absorpt_correction_type gaussian
_exptl_absorpt_process_details
;
(CrysAlis RED; Oxford Diffraction, 2010)
;
_exptl_crystal_colour colourless
_exptl_crystal_density_diffrn 1.270
_exptl_crystal_density_method 'not measured'
_exptl_crystal_description prism
_exptl_crystal_F_000 696
_exptl_crystal_size_max 0.71
_exptl_crystal_size_mid 0.46
_exptl_crystal_size_min 0.29
_refine_diff_density_max 0.224
_refine_diff_density_min -0.177
_refine_ls_extinction_coef 0.0024(4)
_refine_ls_extinction_expression Fc^*^=kFc[1+0.001xFc^2^\l^3^/sin(2\q)]^-1/4^
_refine_ls_extinction_method SHELXL
_refine_ls_goodness_of_fit_ref 1.034
_refine_ls_hydrogen_treatment constr
_refine_ls_matrix_type full
_refine_ls_number_parameters 458
_refine_ls_number_reflns 6478
_refine_ls_number_restraints 0
_refine_ls_restrained_S_all 1.034
_refine_ls_R_factor_all 0.0634
_refine_ls_R_factor_gt 0.0498
_refine_ls_shift/su_max 0.000
_refine_ls_shift/su_mean 0.000
_refine_ls_structure_factor_coef Fsqd
_refine_ls_weighting_details 'calc w=1/[\s^2^(Fo^2^)+(0.0731P)^2^+0.4667P] where P=(Fo^2^+2Fc^2^)/3'
_refine_ls_weighting_scheme calc
_refine_ls_wR_factor_gt 0.1291
_refine_ls_wR_factor_ref 0.1403
_reflns_number_gt 5160
_reflns_number_total 6478
_reflns_threshold_expression >2sigma(I)
_cod_data_source_file qk2041.cif
_cod_data_source_block I
_cod_database_code 2236563
_cod_database_fobs_code 2236563

loop_
_symmetry_equiv_pos_as_xyz
'x, y, z'
'-x, -y, -z'

loop_
_atom_site_type_symbol
_atom_site_label
_atom_site_fract_x
_atom_site_fract_y
_atom_site_fract_z
_atom_site_U_iso_or_equiv
_atom_site_adp_type
_atom_site_calc_flag
_atom_site_refinement_flags
_atom_site_occupancy
_atom_site_symmetry_multiplicity
O O1A 0.7242(2) 0.61192(10) 0.49832(8) 0.0625(4) Uani d . 1 1
O O2A 0.6374(2) 0.18345(11) 0.77597(7) 0.0649(4) Uani d . 1 1
N N1A 0.6155(3) 0.61182(13) 0.31626(10) 0.0667(5) Uani d . 1 1
N N2A 0.8755(3) 0.41471(15) 0.84087(9) 0.0693(5) Uani d . 1 1
C C1A 0.6816(3) 0.37153(14) 0.38940(10) 0.0486(5) Uani d . 1 1
H H1A 0.6463 0.3461 0.3409 0.058 Uiso calc R 1 1
C C2A 0.6841(3) 0.47338(13) 0.40640(9) 0.0441(4) Uani d . 1 1
C C3A 0.7309(3) 0.51902(13) 0.48269(10) 0.0423(4) Uani d . 1 1
C C4A 0.7798(3) 0.44778(13) 0.53745(9) 0.0414(4) Uani d . 1 1
H H4A 0.8082 0.4750 0.5860 0.050 Uiso calc R 1 1
C C5A 0.7864(2) 0.34548(12) 0.52233(9) 0.0370(4) Uani d . 1 1
C C6A 0.8231(2) 0.27223(12) 0.58271(9) 0.0387(4) Uani d . 1 1
C C7A 0.8644(3) 0.33248(13) 0.65657(9) 0.0419(4) Uani d . 1 1
H H7A 0.9394 0.3928 0.6605 0.050 Uiso calc R 1 1
C C8A 0.7985(3) 0.30344(13) 0.71694(9) 0.0407(4) Uani d . 1 1
C C9A 0.6819(3) 0.20774(13) 0.71829(9) 0.0429(4) Uani d . 1 1
C C10A 0.6279(3) 0.13976(13) 0.64671(9) 0.0413(4) Uani d . 1 1
C C11A 0.6413(2) 0.20507(12) 0.58059(9) 0.0373(4) Uani d . 1 1
H H11A 0.5445 0.2549 0.5840 0.045 Uiso calc R 1 1
C C12A 0.5947(3) 0.14469(13) 0.50516(9) 0.0458(4) Uani d . 1 1
H H12A 0.6948 0.1006 0.4951 0.055 Uiso calc R 1 1
H H12B 0.4841 0.1007 0.5052 0.055 Uiso calc R 1 1
C C13A 0.5641(3) 0.21787(14) 0.44515(9) 0.0472(4) Uani d . 1 1
H H13A 0.4560 0.2567 0.4526 0.057 Uiso calc R 1 1
H H13B 0.5406 0.1775 0.3979 0.057 Uiso calc R 1 1
C C14A 0.7328(3) 0.29491(13) 0.44422(9) 0.0430(4) Uani d . 1 1
C C15A 0.6422(3) 0.54746(14) 0.35364(10) 0.0505(5) Uani d . 1 1
C C16A 0.8435(3) 0.36536(14) 0.78652(10) 0.0493(5) Uani d . 1 1
C C17A 0.8861(3) 0.24025(14) 0.41381(10) 0.0516(5) Uani d . 1 1
C C18A 1.0007(4) 0.20171(19) 0.38268(13) 0.0751(7) Uani d . 1 1
H H18A 1.0918 0.1711 0.3579 0.090 Uiso calc R 1 1
C C19A 0.9995(3) 0.21202(15) 0.57255(11) 0.0500(5) Uani d . 1 1
H H19A 1.0412 0.1835 0.6174 0.075 Uiso calc R 1 1
H H19B 1.0943 0.2583 0.5599 0.075 Uiso calc R 1 1
H H19C 0.9718 0.1570 0.5340 0.075 Uiso calc R 1 1
C C20A 0.4273(3) 0.10060(18) 0.64789(12) 0.0628(6) Uani d . 1 1
H H20A 0.3491 0.1583 0.6485 0.094 Uiso calc R 1 1
H H20B 0.4175 0.0650 0.6909 0.094 Uiso calc R 1 1
H H20C 0.3896 0.0540 0.6050 0.094 Uiso calc R 1 1
C C21A 0.7504(3) 0.04632(14) 0.64789(11) 0.0549(5) Uani d . 1 1
H H21A 0.7189 0.0041 0.6854 0.082 Uiso calc R 1 1
H H21B 0.8776 0.0702 0.6579 0.082 Uiso calc R 1 1
H H21C 0.7311 0.0063 0.6011 0.082 Uiso calc R 1 1
O O1B 0.2331(2) 0.59090(9) -0.04320(7) 0.0543(4) Uani d . 1 1
O O2B 0.3443(3) 0.18811(12) 0.26554(7) 0.0739(5) Uani d . 1 1
N N1B 0.4173(3) 0.59329(14) -0.20451(10) 0.0731(6) Uani d . 1 1
N N2B 0.0835(4) 0.40614(15) 0.29028(11) 0.0835(7) Uani d . 1 1
C C1B 0.3689(3) 0.35541(13) -0.12918(9) 0.0441(4) Uani d . 1 1
H H1B 0.4221 0.3321 -0.1708 0.053 Uiso calc R 1 1
C C2B 0.3422(3) 0.45595(13) -0.11789(9) 0.0429(4) Uani d . 1 1
C C3B 0.2610(2) 0.49869(13) -0.05254(9) 0.0406(4) Uani d . 1 1
C C4B 0.2208(2) 0.42658(13) 0.00024(9) 0.0407(4) Uani d . 1 1
H H4B 0.1804 0.4531 0.0439 0.049 Uiso calc R 1 1
C C5B 0.2381(2) 0.32459(12) -0.01003(8) 0.0365(4) Uani d . 1 1
C C6B 0.2005(2) 0.25142(13) 0.04851(9) 0.0391(4) Uani d . 1 1
C C7B 0.1386(3) 0.31054(14) 0.11468(10) 0.0457(4) Uani d . 1 1
H H7B 0.0566 0.3625 0.1072 0.055 Uiso calc R 1 1
C C8B 0.1951(3) 0.29232(13) 0.18311(9) 0.0457(4) Uani d . 1 1
C C9B 0.3180(3) 0.20864(14) 0.20232(10) 0.0495(5) Uani d . 1 1
C C10B 0.3991(3) 0.14548(14) 0.14088(10) 0.0488(5) Uani d . 1 1
C C11B 0.3891(3) 0.20508(12) 0.07121(9) 0.0385(4) Uani d . 1 1
H H11B 0.4752 0.2654 0.0846 0.046 Uiso calc R 1 1
C C12B 0.4612(3) 0.14779(13) 0.00498(9) 0.0439(4) Uani d . 1 1
H H12C 0.5753 0.1163 0.0207 0.053 Uiso calc R 1 1
H H12D 0.3720 0.0931 -0.0164 0.053 Uiso calc R 1 1
C C13B 0.4954(3) 0.22156(13) -0.05243(9) 0.0427(4) Uani d . 1 1
H H13C 0.5381 0.1831 -0.0944 0.051 Uiso calc R 1 1
H H13D 0.5916 0.2730 -0.0321 0.051 Uiso calc R 1 1
C C14B 0.3177(3) 0.27718(12) -0.07820(9) 0.0394(4) Uani d . 1 1
C C15B 0.3863(3) 0.53055(14) -0.16767(10) 0.0518(5) Uani d . 1 1
C C16B 0.1314(3) 0.35449(15) 0.24348(11) 0.0575(5) Uani d . 1 1
C C17B 0.1887(3) 0.20143(14) -0.12493(10) 0.0484(5) Uani d . 1 1
C C18B 0.1001(4) 0.14161(19) -0.16700(12) 0.0741(7) Uani d . 1 1
H H18B 0.0296 0.0940 -0.2005 0.089 Uiso calc R 1 1
C C19B 0.0366(3) 0.17316(16) 0.01889(11) 0.0563(5) Uani d . 1 1
H H19D -0.0096 0.1422 0.0591 0.085 Uiso calc R 1 1
H H19E 0.0782 0.1202 -0.0143 0.085 Uiso calc R 1 1
H H19F -0.0599 0.2088 -0.0065 0.085 Uiso calc R 1 1
C C20B 0.6023(4) 0.1310(2) 0.16788(13) 0.0761(7) Uani d . 1 1
H H20D 0.6711 0.1960 0.1705 0.114 Uiso calc R 1 1
H H20E 0.6520 0.0816 0.1344 0.114 Uiso calc R 1 1
H H20F 0.6107 0.1062 0.2157 0.114 Uiso calc R 1 1
C C21B 0.2943(4) 0.03946(15) 0.13001(12) 0.0746(7) Uani d . 1 1
H H21D 0.3250 0.0023 0.1721 0.112 Uiso calc R 1 1
H H21E 0.3283 0.0009 0.0871 0.112 Uiso calc R 1 1
H H21F 0.1640 0.0489 0.1241 0.112 Uiso calc R 1 1

loop_
_atom_site_aniso_label
_atom_site_aniso_U_11
_atom_site_aniso_U_22
_atom_site_aniso_U_33
_atom_site_aniso_U_12
_atom_site_aniso_U_13
_atom_site_aniso_U_23
O1A 0.0943(12) 0.0354(7) 0.0570(8) 0.0079(7) 0.0032(8) 0.0036(6)
O2A 0.0980(12) 0.0608(9) 0.0384(7) -0.0080(8) 0.0199(7) 0.0098(6)
N1A 0.0991(15) 0.0513(10) 0.0524(10) 0.0162(10) 0.0058(10) 0.0175(8)
N2A 0.0989(16) 0.0633(11) 0.0424(9) 0.0044(10) 0.0005(9) -0.0046(8)
C1A 0.0721(14) 0.0424(10) 0.0319(8) 0.0071(9) 0.0039(8) 0.0069(7)
C2A 0.0551(12) 0.0403(9) 0.0391(9) 0.0071(8) 0.0071(8) 0.0116(7)
C3A 0.0467(11) 0.0369(9) 0.0446(9) 0.0035(7) 0.0086(8) 0.0052(7)
C4A 0.0505(11) 0.0387(9) 0.0348(8) 0.0022(8) 0.0056(7) 0.0025(7)
C5A 0.0411(10) 0.0381(8) 0.0327(8) 0.0025(7) 0.0054(7) 0.0058(7)
C6A 0.0462(10) 0.0366(8) 0.0338(8) 0.0025(7) 0.0040(7) 0.0062(7)
C7A 0.0477(11) 0.0390(9) 0.0379(9) -0.0004(7) -0.0008(7) 0.0062(7)
C8A 0.0487(11) 0.0400(9) 0.0331(8) 0.0047(7) 0.0016(7) 0.0035(7)
C9A 0.0516(11) 0.0417(9) 0.0374(9) 0.0079(8) 0.0072(8) 0.0094(7)
C10A 0.0498(11) 0.0360(8) 0.0387(9) -0.0003(7) 0.0057(7) 0.0073(7)
C11A 0.0453(10) 0.0319(8) 0.0347(8) 0.0039(7) 0.0019(7) 0.0052(6)
C12A 0.0596(12) 0.0370(9) 0.0392(9) -0.0023(8) 0.0005(8) 0.0023(7)
C13A 0.0631(12) 0.0409(9) 0.0352(9) 0.0010(8) -0.0023(8) 0.0013(7)
C14A 0.0623(12) 0.0346(8) 0.0326(8) 0.0073(8) 0.0048(8) 0.0043(7)
C15A 0.0669(13) 0.0424(10) 0.0436(10) 0.0095(9) 0.0064(9) 0.0086(8)
C16A 0.0647(13) 0.0444(10) 0.0390(10) 0.0049(9) 0.0043(9) 0.0070(8)
C17A 0.0762(15) 0.0426(10) 0.0383(9) 0.0085(9) 0.0123(9) 0.0061(8)
C18A 0.102(2) 0.0725(15) 0.0586(13) 0.0294(14) 0.0306(13) 0.0106(11)
C19A 0.0501(12) 0.0538(11) 0.0492(10) 0.0108(9) 0.0073(9) 0.0163(9)
C20A 0.0626(14) 0.0693(14) 0.0571(12) -0.0130(11) 0.0059(10) 0.0174(10)
C21A 0.0788(15) 0.0401(10) 0.0486(11) 0.0117(9) 0.0098(10) 0.0128(8)
O1B 0.0689(9) 0.0358(7) 0.0592(8) 0.0092(6) 0.0076(7) 0.0065(6)
O2B 0.1148(14) 0.0751(10) 0.0388(8) 0.0313(9) 0.0169(8) 0.0212(7)
N1B 0.1133(17) 0.0531(10) 0.0526(10) -0.0171(10) 0.0080(10) 0.0151(8)
N2B 0.143(2) 0.0590(11) 0.0570(11) 0.0193(12) 0.0420(12) 0.0056(9)
C1B 0.0576(12) 0.0432(9) 0.0328(8) 0.0024(8) 0.0093(8) 0.0053(7)
C2B 0.0532(11) 0.0392(9) 0.0362(9) -0.0013(8) 0.0029(8) 0.0080(7)
C3B 0.0422(10) 0.0377(9) 0.0406(9) 0.0037(7) -0.0014(7) 0.0037(7)
C4B 0.0471(11) 0.0405(9) 0.0351(8) 0.0075(8) 0.0064(7) 0.0028(7)
C5B 0.0388(9) 0.0399(9) 0.0309(8) 0.0031(7) 0.0022(7) 0.0056(6)
C6B 0.0462(10) 0.0375(9) 0.0349(8) 0.0040(7) 0.0071(7) 0.0062(7)
C7B 0.0553(12) 0.0436(9) 0.0428(10) 0.0114(8) 0.0161(8) 0.0127(8)
C8B 0.0644(13) 0.0384(9) 0.0374(9) 0.0053(8) 0.0168(8) 0.0066(7)
C9B 0.0699(13) 0.0432(10) 0.0377(9) 0.0058(9) 0.0099(9) 0.0105(8)
C10B 0.0707(13) 0.0396(9) 0.0397(9) 0.0147(9) 0.0116(9) 0.0120(7)
C11B 0.0490(11) 0.0337(8) 0.0345(8) 0.0056(7) 0.0075(7) 0.0068(6)
C12B 0.0538(11) 0.0386(9) 0.0411(9) 0.0116(8) 0.0088(8) 0.0056(7)
C13B 0.0517(11) 0.0411(9) 0.0367(9) 0.0064(8) 0.0108(8) 0.0028(7)
C14B 0.0518(11) 0.0340(8) 0.0330(8) 0.0033(7) 0.0076(7) 0.0032(6)
C15B 0.0717(14) 0.0416(10) 0.0416(10) -0.0046(9) 0.0055(9) 0.0061(8)
C16B 0.0911(17) 0.0443(10) 0.0419(10) 0.0093(10) 0.0219(10) 0.0101(8)
C17B 0.0637(13) 0.0441(10) 0.0374(9) 0.0017(9) 0.0035(9) 0.0066(8)
C18B 0.099(2) 0.0655(14) 0.0514(12) -0.0145(13) -0.0106(12) 0.0025(11)
C19B 0.0561(13) 0.0623(12) 0.0515(11) -0.0109(10) 0.0088(9) 0.0132(9)
C20B 0.0853(18) 0.0932(18) 0.0565(13) 0.0401(14) 0.0086(12) 0.0275(12)
C21B 0.133(2) 0.0385(11) 0.0569(13) 0.0057(12) 0.0219(14) 0.0154(9)

loop_
_atom_type_symbol
_atom_type_description
_atom_type_scat_dispersion_real
_atom_type_scat_dispersion_imag
_atom_type_scat_source
C C 0.0181 0.0091 'International Tables Vol C Tables 4.2.6.8 and 6.1.1.4'
H H 0.0000 0.0000 'International Tables Vol C Tables 4.2.6.8 and 6.1.1.4'
N N 0.0311 0.0180 'International Tables Vol C Tables 4.2.6.8 and 6.1.1.4'
O O 0.0492 0.0322 'International Tables Vol C Tables 4.2.6.8 and 6.1.1.4'

loop_
_geom_angle_atom_site_label_1
_geom_angle_atom_site_label_2
_geom_angle_atom_site_label_3
_geom_angle
C2A C1A C14A 123.82(16)
C2A C1A H1A 118.1
C14A C1A H1A 118.1
C1A C2A C15A 124.07(17)
C1A C2A C3A 121.19(16)
C15A C2A C3A 114.74(15)
O1A C3A C4A 122.47(16)
O1A C3A C2A 120.75(16)
C4A C3A C2A 116.76(15)
C5A C4A C3A 124.00(16)
C5A C4A H4A 118.0
C3A C4A H4A 118.0
C4A C5A C14A 120.71(15)
C4A C5A C6A 122.14(15)
C14A C5A C6A 116.69(13)
C7A C6A C5A 110.68(13)
C7A C6A C11A 109.43(14)
C5A C6A C11A 105.41(13)
C7A C6A C19A 104.61(14)
C5A C6A C19A 110.83(14)
C11A C6A C19A 115.95(14)
C8A C7A C6A 123.10(16)
C8A C7A H7A 118.5
C6A C7A H7A 118.5
C7A C8A C16A 120.27(17)
C7A C8A C9A 123.61(16)
C16A C8A C9A 116.11(15)
O2A C9A C8A 119.60(16)
O2A C9A C10A 121.65(16)
C8A C9A C10A 118.69(14)
C9A C10A C20A 106.60(15)
C9A C10A C21A 107.22(15)
C20A C10A C21A 108.35(16)
C9A C10A C11A 109.79(13)
C20A C10A C11A 109.59(15)
C21A C10A C11A 114.95(15)
C12A C11A C6A 110.22(14)
C12A C11A C10A 114.83(13)
C6A C11A C10A 115.50(14)
C12A C11A H11A 105.0
C6A C11A H11A 105.0
C10A C11A H11A 105.0
C13A C12A C11A 111.05(14)
C13A C12A H12A 109.4
C11A C12A H12A 109.4
C13A C12A H12B 109.4
C11A C12A H12B 109.4
H12A C12A H12B 108.0
C12A C13A C14A 112.38(15)
C12A C13A H13A 109.1
C14A C13A H13A 109.1
C12A C13A H13B 109.1
C14A C13A H13B 109.1
H13A C13A H13B 107.9
C17A C14A C1A 103.64(15)
C17A C14A C5A 112.85(16)
C1A C14A C5A 113.42(14)
C17A C14A C13A 110.09(15)
C1A C14A C13A 108.47(16)
C5A C14A C13A 108.25(14)
N1A C15A C2A 174.5(2)
N2A C16A C8A 178.7(2)
C18A C17A C14A 172.5(2)
C17A C18A H18A 180.0
C6A C19A H19A 109.5
C6A C19A H19B 109.5
H19A C19A H19B 109.5
C6A C19A H19C 109.5
H19A C19A H19C 109.5
H19B C19A H19C 109.5
C10A C20A H20A 109.5
C10A C20A H20B 109.5
H20A C20A H20B 109.5
C10A C20A H20C 109.5
H20A C20A H20C 109.5
H20B C20A H20C 109.5
C10A C21A H21A 109.5
C10A C21A H21B 109.5
H21A C21A H21B 109.5
C10A C21A H21C 109.5
H21A C21A H21C 109.5
H21B C21A H21C 109.5
C2B C1B C14B 123.56(16)
C2B C1B H1B 118.2
C14B C1B H1B 118.2
C1B C2B C15B 123.65(17)
C1B C2B C3B 121.25(16)
C15B C2B C3B 115.09(15)
O1B C3B C4B 122.28(16)
O1B C3B C2B 120.98(16)
C4B C3B C2B 116.73(14)
C5B C4B C3B 124.08(15)
C5B C4B H4B 118.0
C3B C4B H4B 118.0
C4B C5B C14B 120.39(15)
C4B C5B C6B 122.36(14)
C14B C5B C6B 116.92(13)
C7B C6B C5B 110.75(13)
C7B C6B C11B 108.83(14)
C5B C6B C11B 105.36(13)
C7B C6B C19B 105.03(15)
C5B C6B C19B 110.11(14)
C11B C6B C19B 116.80(15)
C8B C7B C6B 123.41(16)
C8B C7B H7B 118.3
C6B C7B H7B 118.3
C7B C8B C16B 119.65(18)
C7B C8B C9B 123.64(16)
C16B C8B C9B 116.69(16)
O2B C9B C8B 119.72(17)
O2B C9B C10B 121.47(17)
C8B C9B C10B 118.69(15)
C9B C10B C21B 106.79(17)
C9B C10B C20B 107.19(17)
C21B C10B C20B 109.00(19)
C9B C10B C11B 110.05(14)
C21B C10B C11B 114.39(16)
C20B C10B C11B 109.17(17)
C12B C11B C10B 114.85(13)
C12B C11B C6B 110.69(14)
C10B C11B C6B 115.74(14)
C12B C11B H11B 104.7
C10B C11B H11B 104.7
C6B C11B H11B 104.7
C13B C12B C11B 110.78(13)
C13B C12B H12C 109.5
C11B C12B H12C 109.5
C13B C12B H12D 109.5
C11B C12B H12D 109.5
H12C C12B H12D 108.1
C12B C13B C14B 111.87(15)
C12B C13B H13C 109.2
C14B C13B H13C 109.2
C12B C13B H13D 109.2
C14B C13B H13D 109.2
H13C C13B H13D 107.9
C17B C14B C1B 104.38(14)
C17B C14B C5B 113.64(15)
C1B C14B C5B 113.76(13)
C17B C14B C13B 108.64(14)
C1B C14B C13B 108.01(15)
C5B C14B C13B 108.18(13)
N1B C15B C2B 176.3(2)
N2B C16B C8B 177.9(2)
C18B C17B C14B 173.0(2)
C17B C18B H18B 180.0
C6B C19B H19D 109.5
C6B C19B H19E 109.5
H19D C19B H19E 109.5
C6B C19B H19F 109.5
H19D C19B H19F 109.5
H19E C19B H19F 109.5
C10B C20B H20D 109.5
C10B C20B H20E 109.5
H20D C20B H20E 109.5
C10B C20B H20F 109.5
H20D C20B H20F 109.5
H20E C20B H20F 109.5
C10B C21B H21D 109.5
C10B C21B H21E 109.5
H21D C21B H21E 109.5
C10B C21B H21F 109.5
H21D C21B H21F 109.5
H21E C21B H21F 109.5

loop_
_geom_bond_atom_site_label_1
_geom_bond_atom_site_label_2
_geom_bond_distance
O1A C3A 1.219(2)
O2A C9A 1.208(2)
N1A C15A 1.138(2)
N2A C16A 1.137(2)
C1A C2A 1.331(2)
C1A C14A 1.508(2)
C1A H1A 0.9300
C2A C15A 1.445(2)
C2A C3A 1.475(2)
C3A C4A 1.454(2)
C4A C5A 1.337(2)
C4A H4A 0.9300
C5A C14A 1.531(2)
C5A C6A 1.535(2)
C6A C7A 1.503(2)
C6A C11A 1.553(2)
C6A C19A 1.553(3)
C7A C8A 1.337(2)
C7A H7A 0.9300
C8A C16A 1.450(2)
C8A C9A 1.481(3)
C9A C10A 1.525(2)
C10A C20A 1.534(3)
C10A C21A 1.536(3)
C10A C11A 1.554(2)
C11A C12A 1.531(2)
C11A H11A 0.9800
C12A C13A 1.524(2)
C12A H12A 0.9700
C12A H12B 0.9700
C13A C14A 1.557(3)
C13A H13A 0.9700
C13A H13B 0.9700
C14A C17A 1.484(3)
C17A C18A 1.170(3)
C18A H18A 0.9300
C19A H19A 0.9600
C19A H19B 0.9600
C19A H19C 0.9600
C20A H20A 0.9600
C20A H20B 0.9600
C20A H20C 0.9600
C21A H21A 0.9600
C21A H21B 0.9600
C21A H21C 0.9600
O1B C3B 1.223(2)
O2B C9B 1.214(2)
N1B C15B 1.136(2)
N2B C16B 1.139(3)
C1B C2B 1.329(2)
C1B C14B 1.506(2)
C1B H1B 0.9300
C2B C15B 1.442(2)
C2B C3B 1.475(2)
C3B C4B 1.452(2)
C4B C5B 1.334(2)
C4B H4B 0.9300
C5B C14B 1.532(2)
C5B C6B 1.538(2)
C6B C7B 1.505(2)
C6B C11B 1.555(2)
C6B C19B 1.556(3)
C7B C8B 1.327(3)
C7B H7B 0.9300
C8B C16B 1.446(3)
C8B C9B 1.480(3)
C9B C10B 1.526(3)
C10B C21B 1.534(3)
C10B C20B 1.537(3)
C10B C11B 1.553(2)
C11B C12B 1.527(2)
C11B H11B 0.9800
C12B C13B 1.522(2)
C12B H12C 0.9700
C12B H12D 0.9700
C13B C14B 1.559(3)
C13B H13C 0.9700
C13B H13D 0.9700
C14B C17B 1.481(3)
C17B C18B 1.169(3)
C18B H18B 0.9300
C19B H19D 0.9600
C19B H19E 0.9600
C19B H19F 0.9600
C20B H20D 0.9600
C20B H20E 0.9600
C20B H20F 0.9600
C21B H21D 0.9600
C21B H21E 0.9600
C21B H21F 0.9600

loop_
_geom_hbond_atom_site_label_D
_geom_hbond_atom_site_label_H
_geom_hbond_atom_site_label_A
_geom_hbond_site_symmetry_A
_geom_hbond_distance_DH
_geom_hbond_distance_HA
_geom_hbond_distance_DA
_geom_hbond_angle_DHA
C4A H4A N2B 2_666 0.93 2.66 3.572(3) 165.9
C4B H4B N2A 2_666 0.93 2.69 3.580(2) 161.2
C7B H7B O1B 2_565 0.93 2.43 3.246(2) 146.1
C13B H13D O1B 2_665 0.97 2.38 3.324(2) 163.4
C13B H13C O2A 1_554 0.97 2.57 3.435(2) 148.3
C13A H13A O1A 2_666 0.97 2.37 3.295(2) 158.6

loop_
_geom_torsion_atom_site_label_1
_geom_torsion_atom_site_label_2
_geom_torsion_atom_site_label_3
_geom_torsion_atom_site_label_4
_geom_torsion
C14A C1A C2A C15A 177.48(19)
C14A C1A C2A C3A -2.6(3)
C1A C2A C3A O1A -176.5(2)
C15A C2A C3A O1A 3.4(3)
C1A C2A C3A C4A 2.0(3)
C15A C2A C3A C4A -178.11(17)
O1A C3A C4A C5A 179.23(19)
C2A C3A C4A C5A 0.8(3)
C3A C4A C5A C14A -2.8(3)
C3A C4A C5A C6A -174.82(16)
C4A C5A C6A C7A -4.8(2)
C14A C5A C6A C7A -177.07(15)
C4A C5A C6A C11A 113.46(18)
C14A C5A C6A C11A -58.85(19)
C4A C5A C6A C19A -120.35(19)
C14A C5A C6A C19A 67.3(2)
C5A C6A C7A C8A 138.96(18)
C11A C6A C7A C8A 23.2(2)
C19A C6A C7A C8A -101.6(2)
C6A C7A C8A C16A -179.86(16)
C6A C7A C8A C9A 1.6(3)
C7A C8A C9A O2A 175.28(18)
C16A C8A C9A O2A -3.3(3)
C7A C8A C9A C10A -2.1(3)
C16A C8A C9A C10A 179.36(16)
O2A C9A C10A C20A 41.6(2)
C8A C9A C10A C20A -141.06(17)
O2A C9A C10A C21A -74.2(2)
C8A C9A C10A C21A 103.07(18)
O2A C9A C10A C11A 160.26(18)
C8A C9A C10A C11A -22.4(2)
C7A C6A C11A C12A 178.85(13)
C5A C6A C11A C12A 59.80(17)
C19A C6A C11A C12A -63.18(18)
C7A C6A C11A C10A -48.96(18)
C5A C6A C11A C10A -168.01(13)
C19A C6A C11A C10A 69.01(19)
C9A C10A C11A C12A 178.62(15)
C20A C10A C11A C12A -64.6(2)
C21A C10A C11A C12A 57.7(2)
C9A C10A C11A C6A 48.63(19)
C20A C10A C11A C6A 165.39(15)
C21A C10A C11A C6A -72.33(19)
C6A C11A C12A C13A -61.7(2)
C10A C11A C12A C13A 165.77(16)
C11A C12A C13A C14A 56.2(2)
C2A C1A C14A C17A -122.1(2)
C2A C1A C14A C5A 0.6(3)
C2A C1A C14A C13A 120.9(2)
C4A C5A C14A C17A 119.57(18)
C6A C5A C14A C17A -68.0(2)
C4A C5A C14A C1A 2.1(3)
C6A C5A C14A C1A 174.52(16)
C4A C5A C14A C13A -118.33(18)
C6A C5A C14A C13A 54.1(2)
C12A C13A C14A C17A 73.72(18)
C12A C13A C14A C1A -173.52(15)
C12A C13A C14A C5A -50.06(19)
C14B C1B C2B C15B -178.20(18)
C14B C1B C2B C3B 0.9(3)
C1B C2B C3B O1B -178.44(18)
C15B C2B C3B O1B 0.7(3)
C1B C2B C3B C4B 3.0(3)
C15B C2B C3B C4B -177.85(16)
O1B C3B C4B C5B 175.56(18)
C2B C3B C4B C5B -5.9(3)
C3B C4B C5B C14B 4.6(3)
C3B C4B C5B C6B 177.81(16)
C4B C5B C6B C7B 1.7(2)
C14B C5B C6B C7B 175.09(15)
C4B C5B C6B C11B -115.85(18)
C14B C5B C6B C11B 57.58(18)
C4B C5B C6B C19B 117.39(19)
C14B C5B C6B C19B -69.2(2)
C5B C6B C7B C8B -139.05(19)
C11B C6B C7B C8B -23.7(2)
C19B C6B C7B C8B 102.1(2)
C6B C7B C8B C16B 178.71(18)
C6B C7B C8B C9B -3.1(3)
C7B C8B C9B O2B -170.4(2)
C16B C8B C9B O2B 7.8(3)
C7B C8B C9B C10B 5.7(3)
C16B C8B C9B C10B -176.02(18)
O2B C9B C10B C21B 70.5(3)
C8B C9B C10B C21B -105.6(2)
O2B C9B C10B C20B -46.2(3)
C8B C9B C10B C20B 137.69(19)
O2B C9B C10B C11B -164.8(2)
C8B C9B C10B C11B 19.1(3)
C9B C10B C11B C12B -178.19(17)
C21B C10B C11B C12B -58.0(2)
C20B C10B C11B C12B 64.4(2)
C9B C10B C11B C6B -47.2(2)
C21B C10B C11B C6B 73.0(2)
C20B C10B C11B C6B -164.62(16)
C7B C6B C11B C12B -177.78(14)
C5B C6B C11B C12B -58.97(17)
C19B C6B C11B C12B 63.59(19)
C7B C6B C11B C10B 49.32(19)
C5B C6B C11B C10B 168.12(14)
C19B C6B C11B C10B -69.31(19)
C10B C11B C12B C13B -164.38(16)
C6B C11B C12B C13B 62.27(19)
C11B C12B C13B C14B -57.5(2)
C2B C1B C14B C17B 122.2(2)
C2B C1B C14B C5B -2.2(3)
C2B C1B C14B C13B -122.32(19)
C4B C5B C14B C17B -119.76(18)
C6B C5B C14B C17B 66.67(19)
C4B C5B C14B C1B -0.5(2)
C6B C5B C14B C1B -174.06(15)
C4B C5B C14B C13B 119.51(17)
C6B C5B C14B C13B -54.06(19)
C12B C13B C14B C17B -72.61(17)
C12B C13B C14B C1B 174.72(14)
C12B C13B C14B C5B 51.18(18)
